data_7712879
loop_
_publ_author_name
'Liu, Qi'
'Shen, Daozhen'
'Sha, Yanyong'
'Chen, Chen'
'Chen, Xiaojuan'
'Jiang, Qingyan'
'Liu, Hong-Jiang'
'Liu, Wenlong'

_publ_section_title
;
 A one-dimensional cobalt-based coordination polymer as a cathode material
 of lithium-ion batteries
;
_journal_name_full 'Dalton Transactions'
_journal_paper_doi 10.1039/D3DT00398A
_journal_year 2023
_chemical_formula_moiety 'Cd0.5 K2.5 O39 U11'
_chemical_formula_sum 'Cd0.5 K2.5 O39 U11'
_chemical_formula_weight 3396.28
_space_group_crystal_system monoclinic
_space_group_IT_number 15
_space_group_name_Hall '-C 2yc'
_space_group_name_H-M_alt 'C 1 2/c 1'
_atom_sites_solution_primary dual
_audit_creation_date 2022-12-16
_audit_creation_method
;
Olex2 1.5
(compiled 2021.12.09 svn.r5202d8cf for OlexSys, GUI svn.r6439)
;
_audit_update_record
;
2023-02-25 deposited with the CCDC.	2023-04-25 downloaded from the CCDC.
;
_cell_angle_alpha 90
_cell_angle_beta 104.23(3)
_cell_angle_gamma 90
_cell_formula_units_Z 4
_cell_length_a 11.589(2)
_cell_length_b 21.125(4)
_cell_length_c 14.596(3)
_cell_measurement_reflns_used 16000
_cell_measurement_temperature 100(2)
_cell_measurement_theta_max 24.996
_cell_measurement_theta_min 1.928
_cell_volume 3463.7(12)
_computing_data_collection 'BlueIce (McPhillips, et al., 2002)'
_computing_data_reduction 'XDS (Kabsch, 1993)'
_computing_molecular_graphics 'Olex2 1.5 (Dolomanov et al., 2009)'
_computing_publication_material 'Olex2 1.5 (Dolomanov et al., 2009)'
_computing_structure_refinement 'SHELXL 2018/3 (Sheldrick, 2015)'
_computing_structure_solution 'SHELXT 2018/2 (Sheldrick, 2018)'
_diffrn_ambient_temperature 100(2)
_diffrn_measured_fraction_theta_full 0.981
_diffrn_measured_fraction_theta_max 0.981
_diffrn_measurement_device_type 'Eiger Detector'
_diffrn_measurement_method '\p  scans'
_diffrn_radiation_type 'silicon double crystal monochromated synchrotron'
_diffrn_radiation_wavelength 0.71086
_diffrn_reflns_av_R_equivalents 0.1056
_diffrn_reflns_av_unetI/netI 0.0643
_diffrn_reflns_Laue_measured_fraction_full 0.981
_diffrn_reflns_Laue_measured_fraction_max 0.981
_diffrn_reflns_limit_h_max 13
_diffrn_reflns_limit_h_min -13
_diffrn_reflns_limit_k_max 25
_diffrn_reflns_limit_k_min -25
_diffrn_reflns_limit_l_max 17
_diffrn_reflns_limit_l_min -17
_diffrn_reflns_number 19668
_diffrn_reflns_point_group_measured_fraction_full 0.981
_diffrn_reflns_point_group_measured_fraction_max 0.981
_diffrn_reflns_theta_full 24.996
_diffrn_reflns_theta_max 24.996
_diffrn_reflns_theta_min 1.928
_diffrn_source 'Australian Synchrotron MX2'
_diffrn_standards_number 0
_exptl_absorpt_coefficient_mu 51.941
_exptl_absorpt_correction_T_max 0.4344
_exptl_absorpt_correction_T_min 0.3701
_exptl_absorpt_correction_type multi-scan
_exptl_absorpt_process_details
;
SADABS-2012/1 (Bruker,2012) was used for absorption correction.
wR2(int) was 0.2137 before and 0.0857 after correction.
The Ratio of minimum to maximum transmission is 0.8520.
The \l/2 correction factor is 0.0015.
;
_exptl_crystal_colour orange
_exptl_crystal_density_diffrn 6.513
_exptl_crystal_description needle
_exptl_crystal_F_000 5582
_exptl_crystal_size_max 0.120
_exptl_crystal_size_mid 0.010
_exptl_crystal_size_min 0.004
_refine_diff_density_max 11.137
_refine_diff_density_min -2.932
_refine_diff_density_rms 0.895
_refine_ls_extinction_method none
_refine_ls_goodness_of_fit_ref 1.114
_refine_ls_hydrogen_treatment undef
_refine_ls_matrix_type full
_refine_ls_number_parameters 204
_refine_ls_number_reflns 3001
_refine_ls_number_restraints 347
_refine_ls_restrained_S_all 1.053
_refine_ls_R_factor_all 0.0634
_refine_ls_R_factor_gt 0.0538
_refine_ls_shift/su_max 0.001
_refine_ls_shift/su_mean 0.000
_refine_ls_structure_factor_coef Fsqd
_refine_ls_weighting_details 'w=1/[\s^2^(Fo^2^)+(0.0641P)^2^+242.9001P] where P=(Fo^2^+2Fc^2^)/3'
_refine_ls_weighting_scheme calc
_refine_ls_wR_factor_gt 0.1327
_refine_ls_wR_factor_ref 0.1488
_reflns_Friedel_coverage 0.000
_reflns_number_gt 2426
_reflns_number_total 3001
_reflns_threshold_expression 'I > 2\s(I)'
_cod_data_source_file d3dt00398a2.cif
_cod_data_source_block c2byc_a
_cod_original_cell_volume 3463.8(13)
_cod_original_sg_symbol_H-M C2/c
_cod_original_formula_sum 'Cd0.50 K2.50 O39 U11'
_cod_database_code 7712879
_shelx_shelxl_version_number 2018/3
_shelx_space_group_comment
;
The symmetry employed for this shelxl refinement is uniquely defined
by the following loop, which should always be used as a source of
symmetry information in preference to the above space-group names.
They are only intended as comments.
;
_olex2_refinement_description
;
1. Uiso/Uaniso restraints and constraints
Uanis(O2) = Uanis(O3) = Uanis(O4) = Uanis(O7) = Uanis(O8) = Uanis(O10) =
Uanis(O12) = Uanis(O14) = Uanis(O15)
2. Rigid body (RIGU) restrains
 All non-hydrogen atoms
 with sigma for 1-2 distances of 0.004 and sigma for 1-3 distances of 0.004
3. Others
 Fixed Sof: Cd1(0.25) K2(0.375) K3(0.375) O6(0.5)
;
_olex2_submission_special_instructions 'No special instructions were received'

loop_
_space_group_symop_operation_xyz
'x, y, z'
'-x, y, -z+1/2'
'x+1/2, y+1/2, z'
'-x+1/2, y+1/2, -z+1/2'
'-x, -y, -z'
'x, -y, z-1/2'
'-x+1/2, -y+1/2, -z'
'x+1/2, -y+1/2, z-1/2'

loop_
_atom_site_label
_atom_site_type_symbol
_atom_site_fract_x
_atom_site_fract_y
_atom_site_fract_z
_atom_site_U_iso_or_equiv
_atom_site_adp_type
_atom_site_occupancy
_atom_site_site_symmetry_order
_atom_site_calc_flag
_atom_site_refinement_flags_posn
_atom_site_refinement_flags_adp
_atom_site_refinement_flags_occupancy
_atom_site_disorder_assembly
_atom_site_disorder_group
U1 U 0.750000 0.750000 0.500000 0.0170(3) Uani 1 2 d S . P . .
U2 U 0.44583(7) 0.75079(3) 0.50410(5) 0.0125(2) Uani 1 1 d . . . . .
U3 U 0.25394(6) 0.58899(3) 0.51802(5) 0.0093(2) Uani 1 1 d . . . . .
U4 U -0.06004(7) 0.57993(3) 0.51772(5) 0.0076(2) Uani 1 1 d . . . . .
U5 U -0.17937(7) 0.57483(3) 0.72669(6) 0.0120(2) Uani 1 1 d . . . . .
U6 U -0.42786(7) 0.57984(3) 0.52290(5) 0.0081(2) Uani 1 1 d . . . . .
Cd1 Cd 1.000000 0.82046(19) 0.750000 0.0133(8) Uani 0.5 2 d S T P . .
K1 K 0.000000 0.6161(4) 0.250000 0.0280(16) Uani 1 2 d S T P . .
K2 K -0.500000 0.4889(4) 0.750000 0.0164(17) Uani 0.75 2 d S T P . .
K3 K 0.500000 0.6641(5) 0.750000 0.039(3) Uani 0.75 2 d S T P . .
O1 O 0.8268(16) 0.7776(8) 0.6533(13) 0.037(4) Uani 1 1 d . . . . .
O2 O 0.6313(13) 0.6909(6) 0.5334(10) 0.0185(11) Uani 1 1 d . . . . .
O3 O 0.6172(13) 0.8113(6) 0.4842(10) 0.0185(11) Uani 1 1 d . . . . .
O4 O 0.4803(13) 0.7701(6) 0.6260(10) 0.0185(11) Uani 1 1 d . . . . .
O5 O 0.4138(15) 0.7284(7) 0.3810(11) 0.029(3) Uani 1 1 d . . . . .
O6 O 0.258(3) 0.7538(15) 0.5319(19) 0.023(6) Uani 0.5 1 d . . P . .
O7 O 0.4179(13) 0.6465(6) 0.5450(11) 0.0185(11) Uani 1 1 d . . . . .
O8 O 0.2830(14) 0.5710(6) 0.6515(11) 0.0185(11) Uani 1 1 d . . . . .
O9 O 0.2244(13) 0.6113(8) 0.3945(10) 0.023(3) Uani 1 1 d . . . . .
O10 O 0.1006(13) 0.5243(6) 0.4936(11) 0.0185(11) Uani 1 1 d . . . . .
O11 O 0.1008(13) 0.6451(7) 0.5323(11) 0.019(3) Uani 1 1 d . . . . .
O12 O -0.0062(14) 0.5745(6) 0.6551(11) 0.0185(11) Uani 1 1 d . . . . .
O13 O -0.1203(14) 0.5861(6) 0.3896(11) 0.015(3) Uani 1 1 d . . . . .
O14 O -0.2288(14) 0.5786(6) 0.5629(11) 0.0185(11) Uani 1 1 d . . . . .
O15 O -0.1683(13) 0.4908(7) 0.7256(11) 0.0185(11) Uani 1 1 d . . . . .
O16 O -0.1838(12) 0.6588(6) 0.7314(10) 0.015(3) Uani 1 1 d . . . . .
O17 O -0.4530(13) 0.5937(6) 0.3980(10) 0.015(3) Uani 1 1 d . . . . .
O18 O -0.3925(12) 0.5692(6) 0.6549(11) 0.016(3) Uani 1 1 d . . . . .
O19 O -0.3973(12) 0.4764(6) 0.4941(10) 0.015(3) Uani 1 1 d . . . . .
O20 O 1.1563(13) 0.8932(8) 0.7503(10) 0.025(4) Uani 1 1 d . . . . .

loop_
_atom_site_aniso_label
_atom_site_aniso_U_11
_atom_site_aniso_U_22
_atom_site_aniso_U_33
_atom_site_aniso_U_23
_atom_site_aniso_U_13
_atom_site_aniso_U_12
U1 0.0118(6) 0.0050(5) 0.0364(7) 0.0029(4) 0.0100(5) 0.0007(4)
U2 0.0116(4) 0.0055(4) 0.0213(4) 0.0019(3) 0.0060(3) 0.0012(2)
U3 0.0072(4) 0.0096(4) 0.0112(4) -0.0002(3) 0.0028(3) 0.0004(2)
U4 0.0076(4) 0.0055(4) 0.0093(4) -0.0009(2) 0.0011(3) 0.0002(2)
U5 0.0106(4) 0.0121(4) 0.0134(4) 0.0004(3) 0.0032(3) -0.0006(3)
U6 0.0086(4) 0.0055(4) 0.0100(4) -0.0006(2) 0.0016(3) -0.0006(2)
Cd1 0.014(2) 0.0104(19) 0.017(2) 0.000 0.0067(16) 0.000
K1 0.036(4) 0.029(4) 0.022(4) 0.000 0.013(3) 0.000
K2 0.027(5) 0.015(4) 0.012(4) 0.000 0.013(3) 0.000
K3 0.061(8) 0.025(5) 0.035(6) 0.000 0.016(5) 0.000
O1 0.045(10) 0.020(9) 0.047(11) 0.008(7) 0.011(7) -0.003(7)
O2 0.023(3) 0.008(2) 0.024(3) 0.0002(18) 0.005(2) 0.0023(17)
O3 0.023(3) 0.008(2) 0.024(3) 0.0002(18) 0.005(2) 0.0023(17)
O4 0.023(3) 0.008(2) 0.024(3) 0.0002(18) 0.005(2) 0.0023(17)
O5 0.050(10) 0.014(8) 0.018(7) 0.002(6) -0.001(6) -0.002(7)
O6 0.023(10) 0.016(14) 0.026(16) 0.002(16) -0.001(10) 0.000(9)
O7 0.023(3) 0.008(2) 0.024(3) 0.0002(18) 0.005(2) 0.0023(17)
O8 0.023(3) 0.008(2) 0.024(3) 0.0002(18) 0.005(2) 0.0023(17)
O9 0.020(7) 0.038(10) 0.012(7) 0.009(6) 0.004(5) 0.000(6)
O10 0.023(3) 0.008(2) 0.024(3) 0.0002(18) 0.005(2) 0.0023(17)
O11 0.021(7) 0.012(6) 0.028(8) -0.003(5) 0.011(6) 0.002(5)
O12 0.023(3) 0.008(2) 0.024(3) 0.0002(18) 0.005(2) 0.0023(17)
O13 0.023(7) 0.009(7) 0.014(7) -0.002(5) 0.008(5) 0.003(5)
O14 0.023(3) 0.008(2) 0.024(3) 0.0002(18) 0.005(2) 0.0023(17)
O15 0.023(3) 0.008(2) 0.024(3) 0.0002(18) 0.005(2) 0.0023(17)
O16 0.017(7) 0.008(6) 0.019(7) 0.002(5) 0.004(6) -0.001(5)
O17 0.026(8) 0.008(6) 0.013(7) -0.001(5) 0.011(5) 0.002(6)
O18 0.011(6) 0.011(7) 0.025(7) -0.005(5) 0.002(5) 0.001(5)
O19 0.014(7) 0.010(6) 0.022(7) -0.001(5) 0.008(6) 0.000(5)
O20 0.023(8) 0.022(9) 0.024(10) 0.005(6) -0.007(7) 0.008(6)

loop_
_atom_type_symbol
_atom_type_description
_atom_type_scat_dispersion_real
_atom_type_scat_dispersion_imag
_atom_type_scat_source
Cd Cd -0.8075 1.2024 'International Tables Vol C Tables 4.2.6.8 and 6.1.1.4'
K K 0.2009 0.2494 'International Tables Vol C Tables 4.2.6.8 and 6.1.1.4'
O O 0.0106 0.0060 'International Tables Vol C Tables 4.2.6.8 and 6.1.1.4'
U U -9.6767 9.6646 'International Tables Vol C Tables 4.2.6.8 and 6.1.1.4'

loop_
_geom_angle_atom_site_label_1
_geom_angle_atom_site_label_2
_geom_angle_atom_site_label_3
_geom_angle
_geom_angle_site_symmetry_1
_geom_angle_site_symmetry_3
_geom_angle_publ_flag
U2 U1 U2 180.0 7_666 . ?
O1 U1 U2 82.4(5) 7_666 . ?
O1 U1 U2 97.6(5) 7_666 7_666 ?
O1 U1 U2 97.6(5) . . ?
O1 U1 U2 82.4(5) . 7_666 ?
O1 U1 O1 180.0 7_666 . ?
O2 U1 U2 41.7(4) . . ?
O2 U1 U2 41.7(4) 7_666 7_666 ?
O2 U1 U2 138.3(4) . 7_666 ?
O2 U1 U2 138.3(4) 7_666 . ?
O2 U1 O1 87.3(6) 7_666 . ?
O2 U1 O1 92.7(6) 7_666 7_666 ?
O2 U1 O1 87.3(6) . 7_666 ?
O2 U1 O1 92.7(6) . . ?
O2 U1 O2 180.0 . 7_666 ?
O3 U1 U2 41.5(4) 7_666 7_666 ?
O3 U1 U2 138.5(4) 7_666 . ?
O3 U1 U2 41.5(4) . . ?
O3 U1 U2 138.5(4) . 7_666 ?
O3 U1 O1 87.0(6) 7_666 . ?
O3 U1 O1 93.0(6) 7_666 7_666 ?
O3 U1 O1 87.0(6) . 7_666 ?
O3 U1 O1 93.0(6) . . ?
O3 U1 O2 82.9(6) . . ?
O3 U1 O2 97.1(6) 7_666 . ?
O3 U1 O2 82.9(6) 7_666 7_666 ?
O3 U1 O2 97.1(6) . 7_666 ?
O3 U1 O3 180.0(8) 7_666 . ?
U1 U2 U4 68.858(19) . 7_566 ?
U1 U2 U6 68.716(19) . 1_655 ?
U1 U2 K3 94.41(3) . . ?
U4 U2 U6 137.57(3) 7_566 1_655 ?
U4 U2 K3 121.72(13) 7_566 . ?
U6 U2 K3 61.97(13) 1_655 . ?
O2 U2 U1 33.1(3) . . ?
O2 U2 U4 101.0(3) . 7_566 ?
O2 U2 U6 37.3(3) . 1_655 ?
O2 U2 K3 70.3(3) . . ?
O3 U2 U1 32.6(3) . . ?
O3 U2 U4 36.6(3) . 7_566 ?
O3 U2 U6 101.1(3) . 1_655 ?
O3 U2 K3 113.6(4) . . ?
O3 U2 O2 65.5(5) . . ?
O4 U2 U1 92.2(5) . . ?
O4 U2 U4 82.7(5) . 7_566 ?
O4 U2 U6 98.9(4) . 1_655 ?
O4 U2 K3 41.1(5) . . ?
O4 U2 O2 88.4(6) . . ?
O4 U2 O3 90.6(6) . . ?
O4 U2 O5 177.9(7) . . ?
O4 U2 O6 101.8(9) . 7_566 ?
O4 U2 O6 78.8(8) . . ?
O4 U2 O7 88.3(6) . . ?
O4 U2 O11 89.7(6) . 7_566 ?
O5 U2 U1 86.8(6) . . ?
O5 U2 U4 98.7(5) . 7_566 ?
O5 U2 U6 79.0(5) . 1_655 ?
O5 U2 K3 137.1(5) . . ?
O5 U2 O2 89.8(6) . . ?
O5 U2 O3 89.6(6) . . ?
O5 U2 O6 79.2(9) . 7_566 ?
O5 U2 O6 102.1(9) . . ?
O5 U2 O7 90.0(6) . . ?
O5 U2 O11 92.4(6) . 7_566 ?
O6 U2 U1 165.9(7) 7_566 . ?
O6 U2 U1 171.0(7) . . ?
O6 U2 U4 110.3(8) . 7_566 ?
O6 U2 U4 112.1(8) 7_566 7_566 ?
O6 U2 U6 109.0(8) 7_566 1_655 ?
O6 U2 U6 111.6(8) . 1_655 ?
O6 U2 K3 78.4(7) . . ?
O6 U2 K3 96.5(7) 7_566 . ?
O6 U2 O2 144.2(9) . . ?
O6 U2 O2 146.3(9) 7_566 . ?
O6 U2 O3 144.9(9) 7_566 . ?
O6 U2 O3 146.7(8) . . ?
O6 U2 O6 23.0(13) 7_566 . ?
O6 U2 O7 77.6(9) . . ?
O6 U2 O7 79.5(9) 7_566 . ?
O6 U2 O11 79.5(9) 7_566 7_566 ?
O7 U2 U1 101.6(4) . . ?
O7 U2 U4 166.5(4) . 7_566 ?
O7 U2 U6 34.3(4) . 1_655 ?
O7 U2 K3 47.7(4) . . ?
O7 U2 O2 68.6(5) . . ?
O7 U2 O3 134.1(5) . . ?
O11 U2 U1 100.3(3) 7_566 . ?
O11 U2 U4 32.6(4) 7_566 7_566 ?
O11 U2 U6 166.2(3) 7_566 1_655 ?
O11 U2 K3 129.2(4) 7_566 . ?
O11 U2 O2 133.2(5) 7_566 . ?
O11 U2 O3 67.8(5) 7_566 . ?
O11 U2 O6 80.6(9) 7_566 . ?
O11 U2 O7 158.0(5) 7_566 . ?
U2 U3 K1 64.52(9) 7_566 . ?
U2 U3 K3 90.58(13) 7_566 . ?
U4 U3 U2 59.658(19) . 7_566 ?
U4 U3 U5 63.70(3) . 2_556 ?
U4 U3 U6 173.89(3) . 1_655 ?
U4 U3 K1 63.10(3) . . ?
U4 U3 K3 120.32(4) . . ?
U5 U3 U2 83.58(3) 2_556 7_566 ?
U5 U3 K1 126.39(2) 2_556 . ?
U5 U3 K3 62.44(5) 2_556 . ?
U6 U3 U2 126.43(3) 1_655 7_566 ?
U6 U3 U5 114.80(4) 1_655 2_556 ?
U6 U3 K1 118.80(3) 1_655 . ?
U6 U3 K3 61.41(5) 1_655 . ?
K3 U3 K1 149.75(17) . . ?
O7 U3 U2 90.3(3) . 7_566 ?
O7 U3 U4 147.7(4) . . ?
O7 U3 U5 104.2(4) . 2_556 ?
O7 U3 U6 37.8(4) . 1_655 ?
O7 U3 K1 117.0(4) . . ?
O7 U3 K3 42.1(4) . . ?
O8 U3 U2 101.5(4) . 7_566 ?
O8 U3 U4 85.2(5) . . ?
O8 U3 U5 22.8(4) . 2_556 ?
O8 U3 U6 92.6(5) . 1_655 ?
O8 U3 K1 148.3(5) . . ?
O8 U3 K3 48.8(4) . . ?
O8 U3 O7 90.0(6) . . ?
O8 U3 O10 88.5(6) . . ?
O8 U3 O11 87.4(6) . . ?
O8 U3 O19 90.6(6) . 5_566 ?
O9 U3 U2 74.9(5) . 7_566 ?
O9 U3 U4 93.9(5) . . ?
O9 U3 U5 155.0(5) . 2_556 ?
O9 U3 U6 88.6(5) . 1_655 ?
O9 U3 K1 31.1(5) . . ?
O9 U3 K3 129.3(5) . . ?
O9 U3 O7 88.8(6) . . ?
O9 U3 O8 176.2(7) . . ?
O9 U3 O10 93.0(6) . . ?
O9 U3 O11 89.7(6) . . ?
O9 U3 O19 92.6(6) . 5_566 ?
O10 U3 U2 94.7(4) . 7_566 ?
O10 U3 U4 36.9(4) . . ?
O10 U3 U5 75.9(4) . 2_556 ?
O10 U3 U6 137.5(4) . 1_655 ?
O10 U3 K1 65.9(4) . . ?
O10 U3 K3 137.1(4) . . ?
O10 U3 O7 175.0(5) . . ?
O11 U3 U2 25.5(4) . 7_566 ?
O11 U3 U4 36.3(4) . . ?
O11 U3 U5 65.8(4) . 2_556 ?
O11 U3 U6 149.4(4) . 1_655 ?
O11 U3 K1 68.0(4) . . ?
O11 U3 K3 97.2(4) . . ?
O11 U3 O7 111.6(5) . . ?
O11 U3 O10 73.1(5) . . ?
O11 U3 O19 173.9(5) . 5_566 ?
O19 U3 U2 160.3(3) 5_566 7_566 ?
O19 U3 U4 137.8(3) 5_566 . ?
O19 U3 U5 111.4(4) 5_566 2_556 ?
O19 U3 U6 36.4(3) 5_566 1_655 ?
O19 U3 K1 111.7(4) 5_566 . ?
O19 U3 K3 85.7(4) 5_566 . ?
O19 U3 O7 74.1(5) 5_566 . ?
O19 U3 O10 101.1(5) 5_566 . ?
U2 U4 U5 85.97(2) 7_566 2_556 ?
U3 U4 U2 65.67(2) . 7_566 ?
U3 U4 U4 69.01(3) . 5_566 ?
U3 U4 U5 125.77(4) . . ?
U3 U4 U5 62.89(3) . 2_556 ?
U4 U4 U2 132.85(4) 5_566 7_566 ?
U4 U4 U5 84.82(3) 5_566 2_556 ?
U5 U4 U2 107.76(2) . 7_566 ?
U5 U4 U4 108.65(3) . 5_566 ?
U5 U4 U5 62.97(3) . 2_556 ?
O3 U4 U2 37.5(3) 7_566 7_566 ?
O3 U4 U3 102.9(4) 7_566 . ?
O3 U4 U4 168.2(4) 7_566 5_566 ?
O3 U4 U5 99.3(4) 7_566 2_556 ?
O3 U4 U5 82.9(4) 7_566 . ?
O10 U4 U2 98.9(3) . 7_566 ?
O10 U4 U2 166.5(4) 5_566 7_566 ?
O10 U4 U3 35.1(3) . . ?
O10 U4 U3 104.0(4) 5_566 . ?
O10 U4 U4 34.3(3) . 5_566 ?
O10 U4 U4 35.2(4) 5_566 5_566 ?
O10 U4 U5 126.9(4) . . ?
O10 U4 U5 85.2(4) 5_566 . ?
O10 U4 U5 74.4(4) . 2_556 ?
O10 U4 U5 97.1(4) 5_566 2_556 ?
O10 U4 O3 152.6(5) 5_566 7_566 ?
O10 U4 O3 136.2(5) . 7_566 ?
O10 U4 O10 69.6(6) 5_566 . ?
O10 U4 O11 138.4(5) 5_566 . ?
O11 U4 U2 32.8(4) . 7_566 ?
O11 U4 U3 34.5(3) . . ?
O11 U4 U4 103.5(3) . 5_566 ?
O11 U4 U5 64.8(4) . 2_556 ?
O11 U4 U5 114.1(4) . . ?
O11 U4 O3 68.9(5) . 7_566 ?
O11 U4 O10 69.5(5) . . ?
O12 U4 U2 96.3(4) . 7_566 ?
O12 U4 U3 86.3(5) . . ?
O12 U4 U4 93.1(4) . 5_566 ?
O12 U4 U5 39.6(5) . . ?
O12 U4 U5 23.4(5) . 2_556 ?
O12 U4 O3 94.9(5) . 7_566 ?
O12 U4 O10 93.5(6) . . ?
O12 U4 O10 91.5(5) . 5_566 ?
O12 U4 O11 83.8(6) . . ?
O12 U4 O14 77.0(6) . . ?
O13 U4 U2 84.4(4) . 7_566 ?
O13 U4 U3 97.3(5) . . ?
O13 U4 U4 89.1(4) . 5_566 ?
O13 U4 U5 136.7(5) . . ?
O13 U4 U5 160.2(5) . 2_556 ?
O13 U4 O3 83.3(5) . 7_566 ?
O13 U4 O10 90.0(6) . . ?
O13 U4 O10 88.6(6) . 5_566 ?
O13 U4 O11 98.6(6) . . ?
O13 U4 O12 176.3(7) . . ?
O13 U4 O14 99.3(6) . . ?
O14 U4 U2 112.5(3) . 7_566 ?
O14 U4 U3 163.0(4) . . ?
O14 U4 U4 114.6(3) . 5_566 ?
O14 U4 U5 37.4(4) . . ?
O14 U4 U5 100.4(4) . 2_556 ?
O14 U4 O3 75.7(5) . 7_566 ?
O14 U4 O10 79.9(5) . 5_566 ?
O14 U4 O10 147.9(5) . . ?
O14 U4 O11 137.8(5) . . ?
U3 U5 U4 53.42(2) 2_556 2_556 ?
U3 U5 U5 106.80(4) 2_556 2_556 ?
U4 U5 U3 168.74(3) . 2_556 ?
U4 U5 U4 116.93(3) . 2_556 ?
U4 U5 U5 63.59(3) . 2_556 ?
U5 U5 U4 53.44(3) 2_556 2_556 ?
U6 U5 U3 116.84(3) . 2_556 ?
U6 U5 U4 169.97(3) . 2_556 ?
U6 U5 U4 72.46(3) . . ?
U6 U5 U5 136.05(4) . 2_556 ?
O8 U5 U3 18.4(4) 2_556 2_556 ?
O8 U5 U4 70.8(4) 2_556 2_556 ?
O8 U5 U4 172.3(4) 2_556 . ?
O8 U5 U5 124.1(4) 2_556 2_556 ?
O8 U5 U6 99.8(4) 2_556 . ?
O8 U5 O12 157.6(5) 2_556 . ?
O8 U5 O12 89.5(5) 2_556 2_556 ?
O8 U5 O18 71.0(5) 2_556 . ?
O12 U5 U3 140.2(4) . 2_556 ?
O12 U5 U3 72.2(4) 2_556 2_556 ?
O12 U5 U4 98.3(4) 2_556 . ?
O12 U5 U4 18.8(4) 2_556 2_556 ?
O12 U5 U4 86.9(4) . 2_556 ?
O12 U5 U4 30.1(4) . . ?
O12 U5 U5 33.5(4) . 2_556 ?
O12 U5 U5 34.7(4) 2_556 2_556 ?
O12 U5 U6 170.6(4) 2_556 . ?
O12 U5 U6 102.6(4) . . ?
O12 U5 O12 68.2(6) 2_556 . ?
O12 U5 O18 160.4(5) 2_556 . ?
O14 U5 U3 153.4(4) . 2_556 ?
O14 U5 U4 35.4(4) . . ?
O14 U5 U4 152.2(4) . 2_556 ?
O14 U5 U5 99.0(4) . 2_556 ?
O14 U5 U6 37.0(4) . . ?
O14 U5 O8 136.8(5) . 2_556 ?
O14 U5 O12 65.6(5) . . ?
O14 U5 O12 133.7(6) . 2_556 ?
O14 U5 O18 65.9(5) . . ?
O15 U5 U3 96.6(5) . 2_556 ?
O15 U5 U4 90.0(5) . 2_556 ?
O15 U5 U4 88.8(5) . . ?
O15 U5 U5 85.9(5) . 2_556 ?
O15 U5 U6 93.8(5) . . ?
O15 U5 O8 91.3(6) . 2_556 ?
O15 U5 O12 87.1(6) . 2_556 ?
O15 U5 O12 85.8(6) . . ?
O15 U5 O14 91.4(6) . . ?
O15 U5 O18 90.9(6) . . ?
O16 U5 U3 82.9(4) . 2_556 ?
O16 U5 U4 91.3(4) . . ?
O16 U5 U4 87.6(5) . 2_556 ?
O16 U5 U5 91.8(4) . 2_556 ?
O16 U5 U6 88.7(5) . . ?
O16 U5 O8 88.9(5) . 2_556 ?
O16 U5 O12 90.2(6) . 2_556 ?
O16 U5 O12 93.0(5) . . ?
O16 U5 O14 90.2(6) . . ?
O16 U5 O15 177.4(7) . . ?
O16 U5 O18 91.7(5) . . ?
O18 U5 U3 88.6(4) . 2_556 ?
O18 U5 U4 101.2(4) . . ?
O18 U5 U4 141.8(4) . 2_556 ?
O18 U5 U5 164.5(4) . 2_556 ?
O18 U5 U6 29.0(4) . . ?
O18 U5 O12 131.2(5) . . ?
U2 U6 K3 59.74(13) 1_455 1_455 ?
U3 U6 U2 65.83(2) 1_455 1_455 ?
U3 U6 U6 69.07(3) 1_455 5_466 ?
U3 U6 K3 65.32(4) 1_455 1_455 ?
U5 U6 U2 107.29(2) . 1_455 ?
U5 U6 U3 127.80(3) . 1_455 ?
U5 U6 U6 110.61(3) . 5_466 ?
U5 U6 K3 67.56(4) . 1_455 ?
U6 U6 U2 132.87(4) 5_466 1_455 ?
U6 U6 K3 111.74(13) 5_466 1_455 ?
O2 U6 U2 37.3(3) 1_455 1_455 ?
O2 U6 U3 102.5(3) 1_455 1_455 ?
O2 U6 U5 79.7(3) 1_455 . ?
O2 U6 U6 169.3(3) 1_455 5_466 ?
O2 U6 K3 68.6(4) 1_455 1_455 ?
O7 U6 U2 33.8(3) 1_455 1_455 ?
O7 U6 U3 35.0(3) 1_455 1_455 ?
O7 U6 U5 112.6(4) 1_455 . ?
O7 U6 U6 104.0(3) 1_455 5_466 ?
O7 U6 K3 46.0(4) 1_455 1_455 ?
O7 U6 O2 68.1(5) 1_455 1_455 ?
O14 U6 U2 112.1(3) . 1_455 ?
O14 U6 U3 166.2(4) . 1_455 ?
O14 U6 U5 38.6(4) . . ?
O14 U6 U6 115.0(3) . 5_466 ?
O14 U6 K3 101.5(4) . 1_455 ?
O14 U6 O2 74.9(5) . 1_455 ?
O14 U6 O7 137.6(5) . 1_455 ?
O14 U6 O19 147.5(5) . 5_466 ?
O14 U6 O19 80.7(5) . . ?
O17 U6 U2 79.2(4) . 1_455 ?
O17 U6 U3 93.4(5) . 1_455 ?
O17 U6 U5 137.8(5) . . ?
O17 U6 U6 90.7(4) . 5_466 ?
O17 U6 K3 138.4(4) . 1_455 ?
O17 U6 O2 83.1(6) . 1_455 ?
O17 U6 O7 95.8(6) . 1_455 ?
O17 U6 O14 99.6(6) . . ?
O17 U6 O18 176.0(6) . . ?
O17 U6 O19 93.2(6) . 5_466 ?
O17 U6 O19 87.9(6) . . ?
O18 U6 U2 99.6(4) . 1_455 ?
O18 U6 U3 89.5(4) . 1_455 ?
O18 U6 U5 38.9(4) . . ?
O18 U6 U6 92.9(4) . 5_466 ?
O18 U6 K3 41.1(4) . 1_455 ?
O18 U6 O2 93.6(5) . 1_455 ?
O18 U6 O7 85.0(6) . 1_455 ?
O18 U6 O14 77.3(6) . . ?
O18 U6 O19 94.0(5) . . ?
O18 U6 O19 90.8(6) . 5_466 ?
O19 U6 U2 163.0(4) . 1_455 ?
O19 U6 U2 99.5(3) 5_466 1_455 ?
O19 U6 U3 104.4(3) . 1_455 ?
O19 U6 U3 34.4(3) 5_466 1_455 ?
O19 U6 U5 125.2(4) 5_466 . ?
O19 U6 U5 89.7(4) . . ?
O19 U6 U6 35.3(3) . 5_466 ?
O19 U6 U6 34.7(3) 5_466 5_466 ?
O19 U6 K3 87.8(3) 5_466 1_455 ?
O19 U6 K3 130.6(4) . 1_455 ?
O19 U6 O2 152.1(5) . 1_455 ?
O19 U6 O2 136.6(5) 5_466 1_455 ?
O19 U6 O7 69.3(5) 5_466 1_455 ?
O19 U6 O7 139.3(5) . 1_455 ?
O19 U6 O19 70.0(5) . 5_466 ?
O1 Cd1 K2 112.8(4) 2_756 3_655 ?
O1 Cd1 K2 112.8(4) . 3_655 ?
O1 Cd1 O1 134.3(8) . 2_756 ?
O1 Cd1 O5 82.0(6) . 8_566 ?
O1 Cd1 O5 80.1(6) . 7_666 ?
O1 Cd1 O5 80.1(6) 2_756 8_566 ?
O1 Cd1 O5 82.0(6) 2_756 7_666 ?
O1 Cd1 O20 142.6(6) . . ?
O1 Cd1 O20 73.0(6) . 2_756 ?
O1 Cd1 O20 73.0(6) 2_756 . ?
O1 Cd1 O20 142.6(6) 2_756 2_756 ?
O5 Cd1 K2 113.6(3) 8_566 3_655 ?
O5 Cd1 K2 113.6(3) 7_666 3_655 ?
O5 Cd1 O5 132.8(7) 7_666 8_566 ?
O20 Cd1 K2 49.7(4) 2_756 3_655 ?
O20 Cd1 K2 49.7(4) . 3_655 ?
O20 Cd1 O5 133.8(5) 2_756 7_666 ?
O20 Cd1 O5 80.0(5) . 7_666 ?
O20 Cd1 O5 133.8(5) . 8_566 ?
O20 Cd1 O5 80.0(5) 2_756 8_566 ?
O20 Cd1 O20 99.4(8) . 2_756 ?
U3 K1 U3 164.8(2) 2 . ?
U4 K1 U3 50.60(2) 2 2 ?
U4 K1 U3 125.91(7) . 2 ?
U4 K1 U3 50.60(2) . . ?
U4 K1 U3 125.91(7) 2 . ?
U4 K1 U4 159.1(2) . 2 ?
O4 K1 U3 67.9(3) 7_566 . ?
O4 K1 U3 126.1(3) 7_566 2 ?
O4 K1 U3 126.1(3) 8_465 . ?
O4 K1 U3 67.9(3) 8_465 2 ?
O4 K1 U4 65.7(3) 7_566 . ?
O4 K1 U4 134.8(3) 8_465 . ?
O4 K1 U4 134.8(3) 7_566 2 ?
O4 K1 U4 65.7(3) 8_465 2 ?
O4 K1 O4 72.6(6) 7_566 8_465 ?
O9 K1 U3 18.7(3) 2 2 ?
O9 K1 U3 159.7(3) . 2 ?
O9 K1 U3 159.7(3) 2 . ?
O9 K1 U3 18.7(3) . . ?
O9 K1 U4 69.1(3) 2 2 ?
O9 K1 U4 110.1(3) . 2 ?
O9 K1 U4 69.1(3) . . ?
O9 K1 U4 110.1(3) 2 . ?
O9 K1 O4 112.8(4) . 8_465 ?
O9 K1 O4 70.6(4) . 7_566 ?
O9 K1 O4 112.8(4) 2 7_566 ?
O9 K1 O4 70.6(4) 2 8_465 ?
O9 K1 O9 176.0(7) . 2 ?
O9 K1 O15 56.0(4) . 5_566 ?
O9 K1 O15 56.0(4) 2 6_565 ?
O9 K1 O15 120.4(5) 2 5_566 ?
O9 K1 O15 120.4(5) . 6_565 ?
O13 K1 U3 70.3(3) . . ?
O13 K1 U3 106.1(3) . 2 ?
O13 K1 U3 106.1(3) 2 . ?
O13 K1 U3 70.3(3) 2 2 ?
O13 K1 U4 19.9(3) . . ?
O13 K1 U4 19.9(3) 2 2 ?
O13 K1 U4 149.1(3) . 2 ?
O13 K1 U4 149.1(3) 2 . ?
O13 K1 O4 130.0(4) . 8_465 ?
O13 K1 O4 73.7(4) 2 8_465 ?
O13 K1 O4 130.0(4) 2 7_566 ?
O13 K1 O4 73.7(4) . 7_566 ?
O13 K1 O9 88.9(4) . . ?
O13 K1 O9 90.2(4) 2 . ?
O13 K1 O9 88.9(4) 2 2 ?
O13 K1 O9 90.2(4) . 2 ?
O13 K1 O13 154.0(6) . 2 ?
O13 K1 O15 58.9(4) 2 5_566 ?
O13 K1 O15 58.9(4) . 6_565 ?
O13 K1 O15 99.9(4) 2 6_565 ?
O13 K1 O15 99.9(4) . 5_566 ?
O15 K1 U3 106.9(3) 6_565 . ?
O15 K1 U3 60.4(3) 6_565 2 ?
O15 K1 U3 106.9(3) 5_566 2 ?
O15 K1 U3 60.4(3) 5_566 . ?
O15 K1 U4 90.3(3) 5_566 . ?
O15 K1 U4 73.6(3) 5_566 2 ?
O15 K1 U4 90.3(3) 6_565 2 ?
O15 K1 U4 73.6(3) 6_565 . ?
O15 K1 O4 129.8(4) 6_565 7_566 ?
O15 K1 O4 126.5(4) 5_566 7_566 ?
O15 K1 O4 129.8(4) 5_566 8_465 ?
O15 K1 O4 126.5(4) 6_565 8_465 ?
O15 K1 O15 80.0(6) 6_565 5_566 ?
U6 K2 U6 124.0(2) 2_456 . ?
Cd1 K2 U6 118.02(10) 3_345 . ?
Cd1 K2 U6 118.02(10) 3_345 2_456 ?
Cd1 K2 K3 180.0 3_345 1_455 ?
K3 K2 U6 61.98(10) 1_455 . ?
K3 K2 U6 61.98(10) 1_455 2_456 ?
O8 K2 U6 70.5(3) 2_556 2_456 ?
O8 K2 U6 79.0(3) 1_455 2_456 ?
O8 K2 U6 70.5(3) 1_455 . ?
O8 K2 U6 79.0(3) 2_556 . ?
O8 K2 Cd1 124.0(3) 2_556 3_345 ?
O8 K2 Cd1 124.0(3) 1_455 3_345 ?
O8 K2 K3 56.0(3) 1_455 1_455 ?
O8 K2 K3 56.0(3) 2_556 1_455 ?
O8 K2 O8 112.0(6) 2_556 1_455 ?
O17 K2 U6 154.4(3) 6_566 . ?
O17 K2 U6 72.5(3) 6_566 2_456 ?
O17 K2 U6 154.4(3) 5_466 2_456 ?
O17 K2 U6 72.5(3) 5_466 . ?
O17 K2 Cd1 50.2(3) 5_466 3_345 ?
O17 K2 Cd1 50.2(3) 6_566 3_345 ?
O17 K2 K3 129.8(3) 6_566 1_455 ?
O17 K2 K3 129.8(3) 5_466 1_455 ?
O17 K2 O8 90.5(4) 5_466 1_455 ?
O17 K2 O8 90.5(4) 6_566 2_556 ?
O17 K2 O8 135.0(4) 5_466 2_556 ?
O17 K2 O8 135.0(4) 6_566 1_455 ?
O17 K2 O17 100.4(6) 5_466 6_566 ?
O18 K2 U6 21.8(3) . . ?
O18 K2 U6 109.6(4) 2_456 . ?
O18 K2 U6 21.8(3) 2_456 2_456 ?
O18 K2 U6 109.6(4) . 2_456 ?
O18 K2 Cd1 129.2(3) 2_456 3_345 ?
O18 K2 Cd1 129.2(3) . 3_345 ?
O18 K2 K3 50.8(3) . 1_455 ?
O18 K2 K3 50.8(3) 2_456 1_455 ?
O18 K2 O8 80.4(4) . 1_455 ?
O18 K2 O8 80.4(4) 2_456 2_556 ?
O18 K2 O8 57.3(5) . 2_556 ?
O18 K2 O8 57.3(5) 2_456 1_455 ?
O18 K2 O17 141.9(4) . 6_566 ?
O18 K2 O17 91.3(4) . 5_466 ?
O18 K2 O17 141.9(4) 2_456 5_466 ?
O18 K2 O17 91.3(4) 2_456 6_566 ?
O18 K2 O18 101.6(6) . 2_456 ?
O18 K2 O20 149.8(4) . 4_546 ?
O18 K2 O20 94.4(4) 2_456 4_546 ?
O18 K2 O20 94.4(4) . 3_345 ?
O18 K2 O20 149.8(4) 2_456 3_345 ?
O20 K2 U6 94.7(3) 4_546 2_456 ?
O20 K2 U6 128.2(3) 3_345 2_456 ?
O20 K2 U6 128.2(3) 4_546 . ?
O20 K2 U6 94.7(3) 3_345 . ?
O20 K2 Cd1 41.9(4) 4_546 3_345 ?
O20 K2 Cd1 41.9(4) 3_345 3_345 ?
O20 K2 K3 138.1(4) 4_546 1_455 ?
O20 K2 K3 138.1(4) 3_345 1_455 ?
O20 K2 O8 87.2(4) 4_546 1_455 ?
O20 K2 O8 151.9(4) 3_345 1_455 ?
O20 K2 O8 151.9(4) 4_546 2_556 ?
O20 K2 O8 87.2(4) 3_345 2_556 ?
O20 K2 O17 61.2(5) 3_345 6_566 ?
O20 K2 O17 61.2(5) 4_546 5_466 ?
O20 K2 O17 61.8(5) 4_546 6_566 ?
O20 K2 O17 61.8(5) 3_345 5_466 ?
O20 K2 O20 83.7(7) 4_546 3_345 ?
U2 K3 U2 124.6(3) . 2_656 ?
U2 K3 U6 58.295(19) . 1_655 ?
U2 K3 U6 159.47(3) 2_656 1_655 ?
K2 K3 U2 117.71(14) 1_655 2_656 ?
K2 K3 U2 117.71(14) 1_655 . ?
K2 K3 U6 63.78(14) 1_655 1_655 ?
O4 K3 U2 100.5(4) 2_656 . ?
O4 K3 U2 100.5(4) . 2_656 ?
O4 K3 U2 24.1(3) . . ?
O4 K3 U2 24.1(3) 2_656 2_656 ?
O4 K3 U6 79.9(3) . 1_655 ?
O4 K3 U6 150.3(4) 2_656 1_655 ?
O4 K3 K2 141.7(3) . 1_655 ?
O4 K3 K2 141.7(3) 2_656 1_655 ?
O4 K3 O4 76.6(6) 2_656 . ?
O4 K3 O7 59.8(4) 2_656 2_656 ?
O4 K3 O7 134.6(5) 2_656 . ?
O4 K3 O7 59.8(4) . . ?
O4 K3 O7 134.6(5) . 2_656 ?
O4 K3 O8 105.2(4) . . ?
O4 K3 O8 133.7(4) . 2_656 ?
O4 K3 O8 133.7(4) 2_656 . ?
O4 K3 O8 105.2(4) 2_656 2_656 ?
O4 K3 O18 102.5(4) 2_656 2_556 ?
O4 K3 O18 150.8(4) 2_656 1_655 ?
O4 K3 O18 150.8(4) . 2_556 ?
O4 K3 O18 102.5(4) . 1_655 ?
O7 K3 U2 158.1(4) 2_656 . ?
O7 K3 U2 158.1(4) . 2_656 ?
O7 K3 U2 35.9(3) . . ?
O7 K3 U2 35.9(3) 2_656 2_656 ?
O7 K3 U6 35.4(3) . 1_655 ?
O7 K3 U6 134.7(4) 2_656 1_655 ?
O7 K3 K2 82.7(3) 2_656 1_655 ?
O7 K3 K2 82.7(3) . 1_655 ?
O7 K3 O7 165.4(7) 2_656 . ?
O7 K3 O8 56.5(4) . . ?
O7 K3 O8 113.5(4) 2_656 . ?
O7 K3 O8 56.5(4) 2_656 2_656 ?
O7 K3 O8 113.5(4) . 2_656 ?
O8 K3 U2 128.3(3) 2_656 . ?
O8 K3 U2 86.9(3) . . ?
O8 K3 U2 128.3(3) . 2_656 ?
O8 K3 U2 86.9(3) 2_656 2_656 ?
O8 K3 U6 78.5(3) 2_656 1_655 ?
O8 K3 U6 70.2(3) . 1_655 ?
O8 K3 K2 52.6(3) 2_656 1_655 ?
O8 K3 K2 52.6(3) . 1_655 ?
O8 K3 O8 105.2(6) 2_656 . ?
O18 K3 U2 140.3(3) 1_655 2_656 ?
O18 K3 U2 82.9(3) 2_556 2_656 ?
O18 K3 U2 140.3(3) 2_556 . ?
O18 K3 U2 82.9(3) 1_655 . ?
O18 K3 U6 106.9(4) 2_556 1_655 ?
O18 K3 U6 25.4(3) 1_655 1_655 ?
O18 K3 K2 46.1(3) 2_556 1_655 ?
O18 K3 K2 46.1(3) 1_655 1_655 ?
O18 K3 O7 109.4(5) 1_655 2_656 ?
O18 K3 O7 109.4(5) 2_556 . ?
O18 K3 O7 59.5(4) 1_655 . ?
O18 K3 O7 59.5(4) 2_556 2_656 ?
O18 K3 O8 54.0(5) 1_655 2_656 ?
O18 K3 O8 54.0(5) 2_556 . ?
O18 K3 O8 75.2(4) 2_556 2_656 ?
O18 K3 O8 75.2(4) 1_655 . ?
O18 K3 O18 92.1(7) 1_655 2_556 ?
U1 O1 Cd1 140.0(8) . . ?
U1 O2 U2 105.2(6) . . ?
U1 O2 U6 141.5(7) . 1_655 ?
U6 O2 U2 105.4(5) 1_655 . ?
U1 O3 U2 106.0(6) . . ?
U1 O3 U4 146.6(7) . 7_566 ?
U4 O3 U2 105.9(5) 7_566 . ?
U2 O4 K1 139.3(7) . 7_566 ?
U2 O4 K3 114.8(6) . . ?
K3 O4 K1 105.4(5) . 7_566 ?
U2 O5 Cd1 145.0(9) . 7_666 ?
U2 O6 U2 157.0(13) 7_566 . ?
O6 O6 U2 77(4) 7_566 . ?
O6 O6 U2 80(4) 7_566 7_566 ?
U2 O7 U6 111.9(6) . 1_655 ?
U2 O7 K3 96.4(5) . . ?
U3 O7 U2 130.0(6) . . ?
U3 O7 U6 107.2(5) . 1_655 ?
U3 O7 K3 107.5(6) . . ?
U6 O7 K3 98.5(5) 1_655 . ?
U3 O8 U5 138.8(8) . 2_556 ?
U3 O8 K2 119.9(6) . 1_655 ?
U3 O8 K3 104.6(6) . . ?
U5 O8 K2 100.0(5) 2_556 1_655 ?
U5 O8 K3 97.3(5) 2_556 . ?
K2 O8 K3 71.4(4) 1_655 . ?
U3 O9 K1 130.1(7) . . ?
U3 O10 U4 140.0(7) . 5_566 ?
U3 O10 U4 108.0(6) . . ?
U4 O10 U4 110.4(6) 5_566 . ?
U3 O11 U2 130.4(6) . 7_566 ?
U3 O11 U4 109.1(6) . . ?
U4 O11 U2 114.5(6) . 7_566 ?
U4 O12 U5 137.8(8) . 2_556 ?
U4 O12 U5 110.2(7) . . ?
U5 O12 U5 111.8(6) 2_556 . ?
U4 O13 K1 128.6(7) . . ?
U4 O14 U5 107.2(6) . . ?
U4 O14 U6 148.5(8) . . ?
U6 O14 U5 104.3(6) . . ?
U5 O15 K1 144.1(7) . 5_566 ?
U6 O17 K2 130.5(7) . 5_466 ?
U5 O18 K2 111.0(6) . . ?
U5 O18 K3 105.7(5) . 1_455 ?
U6 O18 U5 112.1(7) . . ?
U6 O18 K2 126.3(6) . . ?
U6 O18 K3 113.5(6) . 1_455 ?
K2 O18 K3 83.1(5) . 1_455 ?
U3 O19 U6 109.2(6) 5_566 5_466 ?
U3 O19 U6 140.8(6) 5_566 . ?
U6 O19 U6 110.0(5) . 5_466 ?
Cd1 O20 K2 88.5(5) . 3_655 ?

loop_
_geom_bond_atom_site_label_1
_geom_bond_atom_site_label_2
_geom_bond_distance
_geom_bond_site_symmetry_2
_geom_bond_publ_flag
U1 U2 3.5402(10) . ?
U1 U2 3.5402(10) 7_666 ?
U1 O1 2.271(19) 7_666 ?
U1 O1 2.271(19) . ?
U1 O2 2.005(14) . ?
U1 O2 2.005(14) 7_666 ?
U1 O3 1.982(14) . ?
U1 O3 1.982(14) 7_666 ?
U2 U4 3.8535(12) 7_566 ?
U2 U6 3.8811(12) 1_655 ?
U2 K3 3.940(5) . ?
U2 O2 2.439(14) . ?
U2 O3 2.439(15) . ?
U2 O4 1.773(15) . ?
U2 O5 1.805(16) . ?
U2 O6 2.29(3) 7_566 ?
U2 O6 2.31(3) . ?
U2 O7 2.326(14) . ?
U2 O11 2.296(14) 7_566 ?
U3 U4 3.6427(12) . ?
U3 U5 4.0378(13) 2_556 ?
U3 U6 3.6758(12) 1_655 ?
U3 K1 4.3165(19) . ?
U3 K3 4.167(4) . ?
U3 O7 2.208(14) . ?
U3 O8 1.932(16) . ?
U3 O9 1.813(14) . ?
U3 O10 2.200(14) . ?
U3 O11 2.186(14) . ?
U3 O19 2.200(13) 5_566 ?
U4 U4 3.7367(15) 5_566 ?
U4 U5 4.0667(18) 2_556 ?
U4 U5 3.6472(13) . ?
U4 O3 2.389(13) 7_566 ?
U4 O10 2.301(14) . ?
U4 O10 2.249(14) 5_566 ?
U4 O11 2.284(14) . ?
U4 O12 1.951(16) . ?
U4 O13 1.833(15) . ?
U4 O14 2.213(16) . ?
U5 U5 4.0443(17) 2_556 ?
U5 U6 3.5973(17) . ?
U5 O8 2.379(16) 2_556 ?
U5 O12 2.404(16) 2_556 ?
U5 O12 2.480(16) . ?
U5 O14 2.319(16) . ?
U5 O15 1.781(14) . ?
U5 O16 1.777(14) . ?
U5 O18 2.437(14) . ?
U6 U6 3.7513(15) 5_466 ?
U6 K3 4.027(5) 1_455 ?
U6 O2 2.438(14) 1_455 ?
U6 O7 2.359(14) 1_455 ?
U6 O14 2.236(16) . ?
U6 O17 1.798(14) . ?
U6 O18 1.883(15) . ?
U6 O19 2.309(13) 5_466 ?
U6 O19 2.270(13) . ?
Cd1 K2 3.557(9) 3_655 ?
Cd1 O1 2.335(19) . ?
Cd1 O1 2.335(18) 2_756 ?
Cd1 O5 2.581(17) 8_566 ?
Cd1 O5 2.581(17) 7_666 ?
Cd1 O20 2.374(16) 2_756 ?
Cd1 O20 2.374(17) . ?
K1 O4 2.984(16) 8_465 ?
K1 O4 2.984(16) 7_566 ?
K1 O9 2.919(15) . ?
K1 O9 2.919(15) 2 ?
K1 O13 2.809(15) 2 ?
K1 O13 2.809(15) . ?
K1 O15 2.947(15) 5_566 ?
K1 O15 2.947(15) 6_565 ?
K2 K3 3.701(14) 1_455 ?
K2 O8 3.102(15) 1_455 ?
K2 O8 3.102(15) 2_556 ?
K2 O17 2.726(15) 6_566 ?
K2 O17 2.726(15) 5_466 ?
K2 O18 2.685(16) . ?
K2 O18 2.685(16) 2_456 ?
K2 O20 2.714(16) 4_546 ?
K2 O20 2.714(16) 3_345 ?
K3 O4 2.852(17) 2_656 ?
K3 O4 2.852(17) . ?
K3 O7 2.931(15) 2_656 ?
K3 O7 2.931(15) . ?
K3 O8 3.238(16) . ?
K3 O8 3.238(16) 2_656 ?
K3 O18 2.888(16) 1_655 ?
K3 O18 2.888(16) 2_556 ?
O6 O6 0.92(5) 7_566 ?

loop_
_geom_torsion_atom_site_label_1
_geom_torsion_atom_site_label_2
_geom_torsion_atom_site_label_3
_geom_torsion_atom_site_label_4
_geom_torsion
_geom_torsion_site_symmetry_1
_geom_torsion_site_symmetry_2
_geom_torsion_site_symmetry_3
_geom_torsion_site_symmetry_4
_geom_torsion_publ_flag
U1 U2 O4 K1 95.0(10) . . . 7_566 ?
U1 U2 O4 K3 -94.2(5) . . . . ?
U1 U2 O5 Cd1 20.2(13) . . . 7_666 ?
U2 U3 O9 K1 -65.4(8) 7_566 . . . ?
U2 U4 O13 K1 54.7(6) 7_566 . . . ?
U2 U6 O17 K2 -152.7(9) 1_455 . . 5_466 ?
U2 U6 O18 U5 -105.7(5) 1_455 . . . ?
U2 U6 O18 K2 113.1(7) 1_455 . . . ?
U2 U6 O18 K3 14.0(6) 1_455 . . 1_455 ?
U3 U4 O13 K1 -9.8(7) . . . . ?
U3 U5 O15 K1 -103.7(12) 2_556 . . 5_566 ?
U3 U6 O17 K2 -88.1(8) 1_455 . . 5_466 ?
U3 U6 O18 U5 -171.1(5) 1_455 . . . ?
U3 U6 O18 K2 47.7(7) 1_455 . . . ?
U3 U6 O18 K3 -51.4(5) 1_455 . . 1_455 ?
U4 U2 O4 K1 26.6(9) 7_566 . . 7_566 ?
U4 U2 O4 K3 -162.5(6) 7_566 . . . ?
U4 U2 O5 Cd1 88.3(13) 7_566 . . 7_666 ?
U4 U3 O9 K1 -8.3(9) . . . . ?
U4 U4 O13 K1 -78.5(7) 5_566 . . . ?
U4 U5 O15 K1 66.4(12) . . . 5_566 ?
U4 U5 O15 K1 -50.6(12) 2_556 . . 5_566 ?
U5 U3 O9 K1 -33.7(19) 2_556 . . . ?
U5 U4 O13 K1 -6.4(17) 2_556 . . . ?
U5 U4 O13 K1 164.7(3) . . . . ?
U5 U5 O15 K1 2.8(11) 2_556 . . 5_566 ?
U5 U6 O17 K2 103.4(8) . . . 5_466 ?
U5 U6 O18 K2 -141.2(11) . . . . ?
U5 U6 O18 K3 119.7(9) . . . 1_455 ?
U6 U2 O4 K1 163.8(9) 1_655 . . 7_566 ?
U6 U2 O4 K3 -25.4(6) 1_655 . . . ?
U6 U2 O5 Cd1 -48.7(12) 1_655 . . 7_666 ?
U6 U3 O9 K1 166.1(9) 1_655 . . . ?
U6 U5 O15 K1 138.7(12) . . . 5_566 ?
U6 U6 O17 K2 -19.1(8) 5_466 . . 5_466 ?
U6 U6 O18 U5 119.9(5) 5_466 . . . ?
U6 U6 O18 K2 -21.3(7) 5_466 . . . ?
U6 U6 O18 K3 -120.4(5) 5_466 . . 1_455 ?
K3 U2 O4 K1 -170.9(15) . . . 7_566 ?
K3 U2 O5 Cd1 -72.8(16) . . . 7_666 ?
K3 U3 O9 K1 -143.5(6) . . . . ?
K3 U6 O17 K2 -143.9(5) 1_455 . . 5_466 ?
K3 U6 O18 U5 -119.7(9) 1_455 . . . ?
K3 U6 O18 K2 99.1(9) 1_455 . . . ?
O2 U2 O4 K1 127.9(10) . . . 7_566 ?
O2 U2 O4 K3 -61.2(6) . . . . ?
O2 U2 O5 Cd1 -12.8(13) . . . 7_666 ?
O2 U6 O17 K2 169.7(9) 1_455 . . 5_466 ?
O2 U6 O18 U5 -68.6(6) 1_455 . . . ?
O2 U6 O18 K2 150.2(7) 1_455 . . . ?
O2 U6 O18 K3 51.1(6) 1_455 . . 1_455 ?
O3 U2 O4 K1 62.4(10) . . . 7_566 ?
O3 U2 O4 K3 -126.7(6) . . . . ?
O3 U2 O5 Cd1 52.7(13) . . . 7_666 ?
O3 U4 O13 K1 92.4(8) 7_566 . . . ?
O6 U2 O4 K1 -84.5(13) 7_566 . . 7_566 ?
O6 U2 O4 K1 -85.8(13) . . . 7_566 ?
O6 U2 O4 K3 85.1(10) . . . . ?
O6 U2 O4 K3 86.4(10) 7_566 . . . ?
O6 U2 O5 Cd1 -158.7(15) . . . 7_666 ?
O6 U2 O5 Cd1 -160.8(16) 7_566 . . 7_666 ?
O7 U2 O4 K1 -163.4(10) . . . 7_566 ?
O7 U2 O4 K3 7.4(6) . . . . ?
O7 U2 O5 Cd1 -81.4(14) . . . 7_666 ?
O7 U3 O9 K1 -156.0(10) . . . . ?
O7 U6 O17 K2 -123.2(8) 1_455 . . 5_466 ?
O7 U6 O18 U5 -136.3(6) 1_455 . . . ?
O7 U6 O18 K2 82.5(8) 1_455 . . . ?
O7 U6 O18 K3 -16.6(6) 1_455 . . 1_455 ?
O8 U5 O15 K1 -121.4(12) 2_556 . . 5_566 ?
O10 U3 O9 K1 28.7(10) . . . . ?
O10 U4 O13 K1 -113.8(8) 5_566 . . . ?
O10 U4 O13 K1 -44.2(8) . . . . ?
O11 U2 O4 K1 -5.4(10) 7_566 . . 7_566 ?
O11 U2 O4 K3 165.5(6) 7_566 . . . ?
O11 U2 O5 Cd1 120.5(13) 7_566 . . 7_666 ?
O11 U3 O9 K1 -44.4(10) . . . . ?
O11 U4 O13 K1 25.1(8) . . . . ?
O12 U5 O15 K1 36.3(12) . . . 5_566 ?
O12 U5 O15 K1 -32.0(12) 2_556 . . 5_566 ?
O14 U4 O13 K1 166.7(7) . . . . ?
O14 U5 O15 K1 101.7(12) . . . 5_566 ?
O14 U6 O17 K2 96.4(9) . . . 5_466 ?
O14 U6 O18 U5 5.0(5) . . . . ?
O14 U6 O18 K2 -136.2(8) . . . . ?
O14 U6 O18 K3 124.7(7) . . . 1_455 ?
O18 U5 O15 K1 167.6(12) . . . 5_566 ?
O19 U3 O9 K1 130.0(9) 5_566 . . . ?
O19 U6 O17 K2 16.2(9) . . . 5_466 ?
O19 U6 O17 K2 -53.7(9) 5_466 . . 5_466 ?
O19 U6 O18 U5 154.5(6) 5_466 . . . ?
O19 U6 O18 U5 84.5(6) . . . . ?
O19 U6 O18 K2 -56.7(8) . . . . ?
O19 U6 O18 K2 13.3(8) 5_466 . . . ?
O19 U6 O18 K3 -155.8(6) . . . 1_455 ?
O19 U6 O18 K3 -85.8(6) 5_466 . . 1_455 ?
